data_2104794
loop_
_publ_author_name
'\'Sled\'z, Pawe\/l'
'Kami\'nski, Rados\/law'
'Chruszcz, Maksymilian'
'Zimmerman, Matthew D.'
'Minor, Wladek'
'Wo\'zniak, Krzysztof'

_publ_section_title
;
 An experimental charge density of HEPES
;
_journal_coeditor_code PI5006
_journal_issue 4
_journal_name_full 'Acta Crystallographica Section B'
_journal_page_first 482
_journal_page_last 492
_journal_paper_doi 10.1107/S0108768110023025
_journal_volume 66
_journal_year 2010
_chemical_formula_moiety 'C8 H18 N2 O4 S'
_chemical_formula_sum 'C8 H18 N2 O4 S'
_chemical_formula_weight 238.31
_chemical_melting_point ?
_chemical_name_common HEPES
_chemical_name_systematic
; 
 4-(2-hydroxyethyl)-1-piperazineethanesulfonic acid
;
_space_group_IT_number 61
_symmetry_cell_setting orthorhombic
_symmetry_space_group_name_Hall '-P 2ac 2ab'
_symmetry_space_group_name_H-M 'P b c a'
_cell_angle_alpha 90
_cell_angle_beta 90
_cell_angle_gamma 90
_cell_formula_units_Z 8
_cell_length_a 8.3222(2)
_cell_length_b 9.5441(2)
_cell_length_c 27.0123(6)
_cell_measurement_reflns_used 2838
_cell_measurement_temperature 100(2)
_cell_measurement_theta_max 52.5174
_cell_measurement_theta_min 2.875
_cell_measurement_wavelength 0.71073
_cell_volume 2145.53(8)
_computing_cell_refinement 'Bruker APEX2 software'
_computing_data_collection 'Bruker APEX2 software'
_computing_data_reduction
;
 SAINT intergration software, Bruker AXS
 SORTAV, R. H. Blessing, Acta Cryst., 1995, A51, 33
;
_computing_structure_refinement
;
 SHELXS-97, G. M. Sheldrick, Acta. Cryst., 2008, A64, 112
 XD2006, A. Volkov et al., 2006
;
_computing_structure_solution
;
 SHELXS-97, G. M. Sheldrick, Acta. Cryst., 2008, A64, 112
;
_diffrn_ambient_temperature 100(2)
_diffrn_detector 'APEXII CCD camera'
_diffrn_measured_fraction_theta_full 1.000
_diffrn_measured_fraction_theta_max 0.999
_diffrn_measurement_device '\k-geometry diffractometer'
_diffrn_measurement_device_type 'Bruker APEXII'
_diffrn_measurement_method 'omega scans'
_diffrn_orient_matrix_type 'X-axis to radiation source'
_diffrn_orient_matrix_UB_11 -0.926323E-1
_diffrn_orient_matrix_UB_12 0.429547E-1
_diffrn_orient_matrix_UB_13 0.180467E-1
_diffrn_orient_matrix_UB_21 -0.740642E-1
_diffrn_orient_matrix_UB_22 -0.300876E-1
_diffrn_orient_matrix_UB_23 -0.271442E-1
_diffrn_orient_matrix_UB_31 -0.192994E-1
_diffrn_orient_matrix_UB_32 -0.907066E-1
_diffrn_orient_matrix_UB_33 0.175499E-1
_diffrn_radiation_monochromator 'multi-layer optics'
_diffrn_radiation_probe x-ray
_diffrn_radiation_source 'TXS rotating anode'
_diffrn_radiation_type MoK\a
_diffrn_radiation_wavelength 0.71073
_diffrn_reflns_av_R_equivalents 0.0724
_diffrn_reflns_av_unetI/netI 0.0427
_diffrn_reflns_limit_h_max 19
_diffrn_reflns_limit_h_min -19
_diffrn_reflns_limit_k_max 21
_diffrn_reflns_limit_k_min -22
_diffrn_reflns_limit_l_max 62
_diffrn_reflns_limit_l_min -59
_diffrn_reflns_number 183825
_diffrn_reflns_reduction_process
;
 Scaled and merged with SORTAV
 R. H. Blessing, Cryst. Rev., 1987, 1, 3
 R. H. Blessing, J. Appl. Cryst., 1989, 22, 396
;
_diffrn_reflns_theta_full 25.00
_diffrn_reflns_theta_max 55.849
_diffrn_reflns_theta_min 1.508
_diffrn_source 'rotating-anode X-ray source'
_exptl_absorpt_coefficient_mu 0.300
_exptl_absorpt_correction_T_max 0.960
_exptl_absorpt_correction_T_min 0.917
_exptl_absorpt_correction_type multi-scan
_exptl_absorpt_process_details
;
 R. H. Blessing, Acta Cryst., 1995, A51, 33
;
_exptl_crystal_colour colourless
_exptl_crystal_density_diffrn 1.475
_exptl_crystal_density_method 'not measured'
_exptl_crystal_description unspecified
_exptl_crystal_F_000 1024
_exptl_crystal_size_max 0.302
_exptl_crystal_size_mid 0.174
_exptl_crystal_size_min 0.168
_refine_diff_density_max 0.250
_refine_diff_density_min -0.305
_refine_diff_density_rms 0.055
_refine_ls_extinction_method none
_refine_ls_goodness_of_fit_ref 1.171
_refine_ls_matrix_type full
_refine_ls_number_parameters 677
_refine_ls_number_reflns 7812
_refine_ls_number_restraints 0
_refine_ls_R_factor_all 0.063
_refine_ls_R_factor_gt 0.023
_refine_ls_R_Fsqd_factor 0.027
_refine_ls_shift/su_max 0.00001
_refine_ls_structure_factor_coef Fsqd
_refine_ls_weighting_details
;
 calc w2 = 1/[s^2^(Fo^2^)]
;
_refine_ls_weighting_scheme calc
_refine_ls_wR_factor_ref 0.048
_reflns_number_gt 9205
_reflns_number_total 14200
_reflns_threshold_expression >2sigma(I)
_cod_data_source_file pi5006.cif
_cod_data_source_block HEPES_XD
_cod_depositor_comments
;
The following automatic conversions were performed:
'_diffrn_radiation_probe' value 'X-ray' changed to 'x-ray' according to
'/home/adriana/struct/CIF-dictionaries/cif_core.dic' dictionary named
'cif_core.dic' version 2.4.1 from 2010-06-29.

Automatic conversion script
Id: cif_fix_enum 1555 2011-01-17 13:19:09Z saulius 

The following automatic conversions were performed:

'_chemical_melting_point' value 'not measured' was changed to '?' -
the value is undefined or not given.

Automatic conversion script
Id: cif_fix_values 1569 2011-02-09 13:29:24Z adriana 
;
_cod_original_sg_symbol_H-M Pbca
_cod_database_code 2104794

loop_
_symmetry_equiv_pos_as_xyz
'x, y, z'
'-x+1/2, -y, z+1/2'
'-x, y+1/2, -z+1/2'
'x+1/2, -y+1/2, -z'
'-x, -y, -z'
'x-1/2, y, -z-1/2'
'x, -y-1/2, z-1/2'
'-x-1/2, y-1/2, z'

loop_
_atom_local_axes_atom_label
_atom_local_axes_atom0
_atom_local_axes_ax1
_atom_local_axes_atom1
_atom_local_axes_atom2
_atom_local_axes_ax2
S(1) O(3) Z S(1) O(2) Y
O(1) S(1) Z O(1) O(2) Y
O(2) S(1) Z O(2) O(1) Y
O(3) S(1) Z O(3) O(1) Y
O(4) H(2) Z O(4) C(8) Y
N(2) C(5) Z N(2) C(6) Y
N(1) H(1) Z N(1) C(4) Y
C(3) H(3B) Z C(3) H(3A) Y
C(6) H(6A) Z C(6) H(6B) Y
C(1) H(1A) Z C(1) H(1B) Y
C(4) H(4A) Z C(4) H(4B) Y
C(5) H(5A) Z C(5) H(5B) Y
C(2) H(2A) Z C(2) H(2B) Y
C(8) H(8A) Z C(8) H(8B) Y
C(7) H(7A) Z C(7) H(7B) Y
H(3A) C(3) Z H(3A) H(3B) Y
H(3B) C(3) Z H(3B) H(3A) Y
H(6A) C(6) Z H(6A) H(6B) Y
H(6B) C(6) Z H(6B) H(6A) Y
H(1A) C(1) Z H(1A) H(1B) Y
H(1B) C(1) Z H(1B) H(1A) Y
H(4A) C(4) Z H(4A) H(4B) Y
H(4B) C(4) Z H(4B) H(4A) Y
H(5A) C(5) Z H(5A) H(5B) Y
H(5B) C(5) Z H(5B) H(5A) Y
H(2A) C(2) Z H(2A) H(2B) Y
H(2B) C(2) Z H(2B) H(2A) Y
H(8A) C(8) Z H(8A) H(8B) Y
H(8B) C(8) Z H(8B) H(8A) Y
H(7A) C(7) Z H(7A) H(7B) Y
H(7B) C(7) Z H(7B) H(7A) Y
H(1) N(1) Z H(1) C(2) Y
H(2) O(4) Z H(2) C(8) Y

loop_
_atom_rho_multipole_atom_label
_atom_rho_multipole_coeff_Pv
_atom_rho_multipole_coeff_P00
_atom_rho_multipole_coeff_P11
_atom_rho_multipole_coeff_P1-1
_atom_rho_multipole_coeff_P10
_atom_rho_multipole_coeff_P20
_atom_rho_multipole_coeff_P21
_atom_rho_multipole_coeff_P2-1
_atom_rho_multipole_coeff_P22
_atom_rho_multipole_coeff_P2-2
_atom_rho_multipole_coeff_P30
_atom_rho_multipole_coeff_P31
_atom_rho_multipole_coeff_P3-1
_atom_rho_multipole_coeff_P32
_atom_rho_multipole_coeff_P3-2
_atom_rho_multipole_coeff_P33
_atom_rho_multipole_coeff_P3-3
_atom_rho_multipole_coeff_P40
_atom_rho_multipole_coeff_P41
_atom_rho_multipole_coeff_P4-1
_atom_rho_multipole_coeff_P42
_atom_rho_multipole_coeff_P4-2
_atom_rho_multipole_coeff_P43
_atom_rho_multipole_coeff_P4-3
_atom_rho_multipole_coeff_P44
_atom_rho_multipole_coeff_P4-4
_atom_rho_multipole_kappa
_atom_rho_multipole_kappa_prime0
_atom_rho_multipole_kappa_prime1
_atom_rho_multipole_kappa_prime2
_atom_rho_multipole_kappa_prime3
_atom_rho_multipole_kappa_prime4
_atom_rho_multipole_radial_slater_n0
_atom_rho_multipole_radial_slater_zeta0
_atom_rho_multipole_radial_slater_n1
_atom_rho_multipole_radial_slater_zeta1
_atom_rho_multipole_radial_slater_n2
_atom_rho_multipole_radial_slater_zeta2
_atom_rho_multipole_radial_slater_n3
_atom_rho_multipole_radial_slater_zeta3
_atom_rho_multipole_radial_slater_n4
_atom_rho_multipole_radial_slater_zeta4
S(1) 5.66(9) 0 0.025(18) 0.013(18) -0.03(2) 0.03(2) -0.014(18) -0.033(18) -0.050(17) -0.030(19) 0.338(19) 0.029(17) -0.024(17) 0.040(17) 0.104(17) -0.074(16) -0.276(17) -0.02(2) -0.018(18) -0.029(18) 0.004(18) 0.081(18) 0.001(17) 0.171(17) -0.015(16) 0.060(16) 1.025(6) 1 1 1 1 1 4 3.8512666666667 4 3.8512666666667 4 3.8512666666667 4 3.8512666666667 4 3.8512666666667
O(1) 6.54(3) 0 -0.004(12) -0.008(12) -0.030(13) -0.034(14) 0.000(13) -0.008(13) -0.011(13) -0.001(13) 0.020(12) 0.015(12) -0.004(11) 0.021(12) 0.016(12) 0.028(11) 0.021(11) 0.037(15) -0.011(15) -0.007(15) -0.038(15) 0.006(15) 0.008(15) 0.035(14) 0.034(14) 0.007(14) 0.976(2) 1 1 1 1 1 2 4.466 2 4.466 2 4.466 3 4.466 4 4.466
O(2) 6.54(3) 0 -0.015(13) -0.041(13) -0.014(14) -0.022(15) 0.003(14) 0.021(14) -0.018(15) -0.026(15) 0.011(13) 0.013(12) -0.008(12) -0.014(13) -0.001(13) -0.022(13) 0.018(13) 0.012(17) -0.014(15) 0.008(16) -0.041(16) 0.006(16) 0.013(16) 0.014(16) 0.025(16) -0.011(16) 0.976(2) 1 1 1 1 1 2 4.466 2 4.466 2 4.466 3 4.466 4 4.466
O(3) 6.54(3) 0 -0.018(15) -0.036(14) 0.014(15) 0.008(17) -0.023(16) -0.044(16) 0.005(16) 0.040(16) 0.021(14) -0.012(14) -0.002(14) -0.007(14) -0.021(14) -0.046(14) 0.007(14) 0.031(19) -0.055(17) -0.026(17) -0.009(18) 0.039(18) 0.008(17) -0.004(17) -0.025(17) 0.041(17) 0.976(2) 1 1 1 1 1 2 4.466 2 4.466 2 4.466 3 4.466 4 4.466
O(4) 6.27(6) 0 -0.026(14) -0.044(15) -0.037(16) -0.009(16) 0.022(15) 0.031(16) 0.087(14) -0.002(15) 0.054(13) -0.004(12) -0.025(13) 0.040(13) 0.024(12) -0.018(12) -0.017(12) 0.001(16) 0.007(15) -0.003(16) -0.049(16) -0.017(16) 0.005(16) -0.009(15) 0.040(15) 0.028(15) 0.985(4) 1 1 1 1 1 2 4.466 2 4.466 2 4.466 3 4.466 4 4.466
N(2) 5.16(5) 0 -0.101(14) -0.041(15) -0.045(15) -0.060(15) 0.027(14) 0.044(15) 0.030(14) 0.041(14) 0.134(15) 0.006(14) 0.023(15) 0.030(15) 0.030(14) -0.008(14) -0.083(14) 0.015(19) 0.014(18) 0.002(19) 0.016(19) 0.025(19) 0.035(18) 0.035(18) 0.002(17) 0.008(17) 0.996(4) 1 1 1 1 1 2 3.83936 2 3.83936 2 3.83936 3 3.83936 4 3.83936
N(1) 5.01(6) 0 -0.007(15) -0.013(16) 0.022(16) 0.030(16) 0.002(15) -0.018(15) -0.001(14) 0.006(15) 0.188(16) 0.002(15) 0.012(16) 0.028(15) -0.013(15) -0.013(15) -0.122(15) 0.039(19) 0.031(18) 0.007(18) 0.00(2) 0.011(19) -0.021(19) 0.044(18) 0.009(18) 0.042(19) 0.996(4) 1 1 1 1 1 2 3.83936 2 3.83936 2 3.83936 3 3.83936 4 3.83936
C(3) 4.12(6) 0 -0.02(2) 0.03(2) 0.03(2) 0.06(2) 0.039(19) -0.031(19) -0.030(19) 0.029(19) 0.26(2) 0.02(2) 0.02(2) 0.00(2) -0.03(2) 0.02(2) -0.21(2) 0.04(3) 0.00(3) 0.04(3) -0.01(3) 0.06(3) 0.06(3) 0.10(3) 0.03(3) -0.03(3) 1.001(3) 1 1 1 1 1 2 3.1762 2 3.1762 2 3.1762 3 3.1762 4 3.1762
C(6) 4.02(7) 0 0.02(2) 0.04(2) -0.02(2) 0.04(2) -0.022(19) 0.01(2) 0.001(19) -0.010(19) 0.24(2) 0.00(2) 0.01(2) -0.06(2) -0.02(2) 0.03(2) -0.21(2) 0.02(3) 0.02(3) 0.01(3) 0.00(3) -0.01(3) -0.05(3) 0.10(3) 0.02(3) 0.00(3) 1.001(3) 1 1 1 1 1 2 3.1762 2 3.1762 2 3.1762 3 3.1762 4 3.1762
C(1) 4.14(7) 0 0.04(2) 0.03(2) -0.03(2) 0.02(2) 0.012(19) -0.03(2) -0.034(18) 0.000(19) 0.19(2) -0.01(2) -0.03(2) 0.04(2) -0.01(2) 0.00(2) -0.21(2) 0.08(3) 0.01(3) 0.02(3) -0.02(3) 0.02(3) -0.01(3) 0.07(3) 0.04(3) -0.05(2) 1.001(3) 1 1 1 1 1 2 3.1762 2 3.1762 2 3.1762 3 3.1762 4 3.1762
C(4) 4.05(6) 0 0.06(2) 0.04(2) 0.02(2) 0.08(2) -0.07(2) -0.047(19) -0.053(19) -0.036(18) 0.24(2) 0.05(2) 0.00(2) 0.02(2) 0.00(2) 0.00(2) -0.19(2) 0.02(3) 0.00(3) -0.03(3) 0.02(3) -0.06(3) -0.03(3) 0.11(2) 0.03(3) -0.02(3) 1.001(3) 1 1 1 1 1 2 3.1762 2 3.1762 2 3.1762 3 3.1762 4 3.1762
C(5) 4.08(7) 0 0.01(2) 0.04(2) 0.05(2) -0.01(2) 0.001(19) -0.016(19) -0.021(19) 0.016(19) 0.25(2) -0.05(2) -0.03(2) -0.05(2) 0.01(2) -0.02(2) -0.21(2) 0.11(3) -0.05(3) 0.03(3) 0.05(3) 0.05(3) 0.00(3) 0.09(2) -0.05(3) 0.03(3) 1.001(3) 1 1 1 1 1 2 3.1762 2 3.1762 2 3.1762 3 3.1762 4 3.1762
C(2) 4.11(7) 0 0.03(2) 0.04(2) 0.04(2) 0.03(2) -0.04(2) -0.03(2) -0.064(18) -0.070(19) 0.25(2) 0.01(2) -0.01(2) -0.01(2) 0.02(2) -0.04(2) -0.21(2) 0.04(3) -0.02(3) 0.00(3) 0.00(3) 0.01(3) 0.05(3) 0.09(2) 0.04(3) -0.02(3) 1.001(3) 1 1 1 1 1 2 3.1762 2 3.1762 2 3.1762 3 3.1762 4 3.1762
C(8) 4.08(7) 0 0.07(2) 0.08(2) 0.02(2) 0.05(2) -0.02(2) -0.02(2) -0.01(2) -0.03(2) 0.26(2) -0.02(2) -0.04(2) -0.02(2) -0.04(2) 0.04(2) -0.18(2) 0.08(3) -0.01(3) -0.02(3) -0.02(3) -0.01(3) 0.01(3) 0.11(3) 0.03(3) 0.09(3) 1.001(3) 1 1 1 1 1 2 3.1762 2 3.1762 2 3.1762 3 3.1762 4 3.1762
C(7) 4.23(7) 0 0.01(2) 0.06(2) 0.04(2) 0.00(2) -0.031(19) -0.01(2) -0.031(19) -0.035(19) 0.21(2) 0.00(2) -0.05(2) -0.03(2) 0.03(2) -0.03(2) -0.27(2) 0.08(3) 0.02(3) -0.06(3) -0.05(3) -0.06(3) 0.02(3) 0.12(3) 0.08(3) 0.02(3) 1.001(3) 1 1 1 1 1 2 3.1762 2 3.1762 2 3.1762 3 3.1762 4 3.1762
H(3A) 0.85(3) 0 0.04(2) 0.00(2) 0.16(2) 0.11(3) 0.01(3) 0.01(3) -0.01(3) 0.06(3) 0 0 0 0 0 0 0 0 0 0 0 0 0 0 0 0 1.2 1.2 1.2 1.2 1.2 1.2 0 2 1 2 2 2 3 2 4 2
H(3B) 0.84(3) 0 -0.01(2) -0.05(2) 0.15(2) 0.07(3) 0.02(3) -0.01(3) 0.01(3) 0.03(3) 0 0 0 0 0 0 0 0 0 0 0 0 0 0 0 0 1.2 1.2 1.2 1.2 1.2 1.2 0 2 1 2 2 2 3 2 4 2
H(6A) 0.89(3) 0 0.02(2) -0.05(2) 0.19(2) 0.14(3) -0.01(3) -0.01(3) 0.02(3) 0.00(3) 0 0 0 0 0 0 0 0 0 0 0 0 0 0 0 0 1.2 1.2 1.2 1.2 1.2 1.2 0 2 1 2 2 2 3 2 4 2
H(6B) 0.97(3) 0 0.00(2) 0.08(2) 0.14(2) 0.08(3) 0.02(3) 0.03(3) 0.00(3) -0.01(3) 0 0 0 0 0 0 0 0 0 0 0 0 0 0 0 0 1.2 1.2 1.2 1.2 1.2 1.2 0 2 1 2 2 2 3 2 4 2
H(1A) 0.91(3) 0 0.02(2) 0.02(2) 0.17(2) 0.16(3) 0.00(3) 0.04(3) -0.01(3) 0.03(3) 0 0 0 0 0 0 0 0 0 0 0 0 0 0 0 0 1.2 1.2 1.2 1.2 1.2 1.2 0 2 1 2 2 2 3 2 4 2
H(1B) 0.83(3) 0 -0.04(2) -0.03(2) 0.12(2) 0.07(3) 0.01(3) -0.01(3) 0.05(3) -0.03(3) 0 0 0 0 0 0 0 0 0 0 0 0 0 0 0 0 1.2 1.2 1.2 1.2 1.2 1.2 0 2 1 2 2 2 3 2 4 2
H(4A) 0.87(3) 0 0.01(2) 0.04(2) 0.15(2) 0.08(3) -0.03(3) 0.02(3) 0.02(3) -0.04(3) 0 0 0 0 0 0 0 0 0 0 0 0 0 0 0 0 1.2 1.2 1.2 1.2 1.2 1.2 0 2 1 2 2 2 3 2 4 2
H(4B) 0.86(3) 0 -0.04(2) 0.03(2) 0.18(2) 0.07(3) -0.04(3) -0.01(3) 0.03(3) -0.03(3) 0 0 0 0 0 0 0 0 0 0 0 0 0 0 0 0 1.2 1.2 1.2 1.2 1.2 1.2 0 2 1 2 2 2 3 2 4 2
H(5A) 0.84(3) 0 -0.02(2) -0.01(2) 0.13(2) 0.11(3) -0.02(3) 0.00(3) -0.01(3) 0.07(3) 0 0 0 0 0 0 0 0 0 0 0 0 0 0 0 0 1.2 1.2 1.2 1.2 1.2 1.2 0 2 1 2 2 2 3 2 4 2
H(5B) 0.89(3) 0 -0.01(2) -0.05(2) 0.15(2) 0.08(3) -0.04(3) -0.03(3) -0.06(3) -0.01(3) 0 0 0 0 0 0 0 0 0 0 0 0 0 0 0 0 1.2 1.2 1.2 1.2 1.2 1.2 0 2 1 2 2 2 3 2 4 2
H(2A) 0.84(3) 0 0.03(2) -0.01(2) 0.14(2) 0.08(3) -0.02(3) 0.04(3) 0.01(3) 0.00(3) 0 0 0 0 0 0 0 0 0 0 0 0 0 0 0 0 1.2 1.2 1.2 1.2 1.2 1.2 0 2 1 2 2 2 3 2 4 2
H(2B) 0.81(3) 0 0.03(2) 0.02(2) 0.14(2) 0.05(3) 0.07(3) 0.01(3) 0.00(3) 0.01(3) 0 0 0 0 0 0 0 0 0 0 0 0 0 0 0 0 1.2 1.2 1.2 1.2 1.2 1.2 0 2 1 2 2 2 3 2 4 2
H(8A) 0.89(3) 0 -0.01(2) -0.03(2) 0.12(2) 0.01(3) 0.01(3) 0.04(3) -0.01(3) 0.00(3) 0 0 0 0 0 0 0 0 0 0 0 0 0 0 0 0 1.2 1.2 1.2 1.2 1.2 1.2 0 2 1 2 2 2 3 2 4 2
H(8B) 0.84(3) 0 0.02(2) 0.00(2) 0.14(2) 0.04(3) -0.05(3) 0.03(3) -0.06(3) 0.03(3) 0 0 0 0 0 0 0 0 0 0 0 0 0 0 0 0 1.2 1.2 1.2 1.2 1.2 1.2 0 2 1 2 2 2 3 2 4 2
H(7A) 0.90(3) 0 0.00(2) 0.03(2) 0.11(2) 0.07(3) -0.04(3) 0.02(3) 0.03(3) 0.02(3) 0 0 0 0 0 0 0 0 0 0 0 0 0 0 0 0 1.2 1.2 1.2 1.2 1.2 1.2 0 2 1 2 2 2 3 2 4 2
H(7B) 0.83(3) 0 -0.06(2) -0.02(2) 0.11(2) 0.03(3) 0.02(3) -0.03(3) 0.03(3) -0.03(3) 0 0 0 0 0 0 0 0 0 0 0 0 0 0 0 0 1.2 1.2 1.2 1.2 1.2 1.2 0 2 1 2 2 2 3 2 4 2
H(1) 0.80(3) 0 -0.018(19) 0.013(19) 0.14(2) 0.18(3) -0.03(3) 0.03(3) 0.04(3) -0.04(3) 0 0 0 0 0 0 0 0 0 0 0 0 0 0 0 0 1.2 1.2 1.2 1.2 1.2 1.2 0 2 1 2 2 2 3 2 4 2
H(2) 0.78(3) 0 0.003(18) -0.042(18) 0.18(2) 0.21(3) -0.04(2) -0.01(3) 0.03(2) 0.02(2) 0 0 0 0 0 0 0 0 0 0 0 0 0 0 0 0 1.2 1.2 1.2 1.2 1.2 1.2 0 2 1 2 2 2 3 2 4 2

loop_
_atom_site_aniso_label
_atom_site_aniso_U_11
_atom_site_aniso_U_22
_atom_site_aniso_U_33
_atom_site_aniso_U_23
_atom_site_aniso_U_13
_atom_site_aniso_U_12
S(1) 0.00968(3) 0.01103(4) 0.00846(3) -0.00017(3) 0.00048(2) -0.00038(2)
O(1) 0.00951(12) 0.01311(15) 0.01465(14) 0.00194(14) 0.00130(12) -0.00087(11)
O(2) 0.00963(14) 0.0210(2) 0.01650(18) 0.00327(16) -0.00220(12) 0.00171(13)
O(3) 0.0288(2) 0.01575(19) 0.01223(16) -0.00476(15) 0.00419(16) -0.00268(18)
O(4) 0.01210(15) 0.01339(17) 0.01423(15) -0.00140(13) 0.00226(12) -0.00048(12)
N(2) 0.00958(11) 0.00963(12) 0.00840(11) 0.00060(10) 0.00006(9) 0.00021(9)
N(1) 0.00938(12) 0.01020(12) 0.00841(11) 0.00036(10) -0.00008(9) -0.00011(9)
C(3) 0.01479(15) 0.00986(14) 0.00972(12) 0.00051(10) 0.00014(11) 0.00141(12)
C(6) 0.01423(15) 0.00929(14) 0.01041(13) 0.00060(11) 0.00185(11) 0.00152(11)
C(1) 0.01314(14) 0.01088(14) 0.01011(12) 0.00050(10) 0.00178(11) -0.00022(12)
C(4) 0.01139(14) 0.01207(15) 0.01018(13) 0.00056(11) 0.00151(10) 0.00218(11)
C(5) 0.01170(13) 0.01144(14) 0.00948(12) 0.00033(11) 0.00042(10) 0.00260(11)
C(2) 0.01512(15) 0.01111(14) 0.00912(12) 0.00029(11) 0.00103(11) -0.00148(12)
C(8) 0.01250(14) 0.01720(18) 0.00999(13) -0.00119(13) -0.00011(11) 0.00089(12)
C(7) 0.01335(14) 0.01115(15) 0.01013(13) 0.00100(11) 0.00162(11) 0.00023(12)
H(3A) 0.025572 0.030259 0.026708 -0.004404 0.000906 -0.009718
H(3B) 0.032907 0.027312 0.025191 0.003757 0.000424 0.013069
H(6A) 0.039082 0.029634 0.026223 0.00651 0.003131 0.016139
H(6B) 0.029614 0.030655 0.026501 -0.003725 0.001906 -0.008664
H(1A) 0.027884 0.0294 0.026126 0.00096 0.001799 0.011751
H(1B) 0.02868 0.030505 0.025605 -0.001975 0.002268 -0.012912
H(4A) 0.044669 0.020553 0.022678 -0.003587 0.00381 0.00597
H(4B) 0.020227 0.035196 0.029017 0.005006 -0.002915 -0.002348
H(5A) 0.019075 0.033646 0.028249 0.00281 -0.003633 -0.005203
H(5B) 0.03896 0.021814 0.022056 -0.005119 0.003298 0.004817
H(2A) 0.027803 0.025417 0.02534 0.003624 0.000118 0.010849
H(2B) 0.019706 0.032766 0.025298 -0.002361 -0.00121 -0.007663
H(8A) 0.021488 0.034118 0.031825 -0.004314 0.000918 -0.009022
H(8B) 0.033064 0.029861 0.019705 0.005762 0.003381 0.001659
H(7A) 0.02315 0.033783 0.025696 -0.002515 0.000601 -0.008989
H(7B) 0.03395 0.028445 0.025875 0.004883 0.001653 0.012444
H(1) 0.017433 0.02896 0.027877 -0.006657 -0.000323 -0.004981
H(2) 0.019423 0.028028 0.026669 0.001149 0.002418 -0.000295

loop_
_atom_site_label
_atom_site_fract_x
_atom_site_fract_y
_atom_site_fract_z
_atom_site_U_iso_or_equiv
_atom_site_occupancy
_atom_site_symmetry_multiplicity
S(1) 0.449780(11) 0.223422(10) 1.055875(3) 0.01 1 8
O(1) 0.30720(5) 0.13200(5) 1.055766(19) 0.012 1 8
O(2) 0.59722(6) 0.14391(7) 1.06091(2) 0.016 1 8
O(3) 0.43272(9) 0.33901(7) 1.09030(2) 0.019 1 8
O(4) 0.72733(6) 0.16471(6) 0.716346(19) 0.013 1 8
N(2) 0.52318(5) 0.30072(4) 0.802790(14) 0.009 1 8
N(1) 0.53180(5) 0.24798(4) 0.908675(14) 0.009 1 8
C(3) 0.56020(6) 0.13469(5) 0.871532(15) 0.011 1 8
C(6) 0.49765(5) 0.41283(5) 0.839221(16) 0.011 1 8
C(1) 0.45499(6) 0.30079(5) 0.995804(15) 0.011 1 8
C(4) 0.42546(5) 0.35749(5) 0.886742(16) 0.011 1 8
C(5) 0.63117(5) 0.19602(5) 0.824642(15) 0.011 1 8
C(2) 0.46764(6) 0.18862(5) 0.956043(15) 0.012 1 8
C(8) 0.59956(5) 0.26244(6) 0.713531(17) 0.013 1 8
C(7) 0.58938(6) 0.36237(5) 0.757307(16) 0.012 1 8
H(3A) 0.446919 0.080652 0.864345 0.028 1 8
H(3B) 0.64296 0.058626 0.887718 0.028 1 8
H(6A) 0.415487 0.491104 0.824102 0.032 1 8
H(6B) 0.613099 0.460256 0.848618 0.029 1 8
H(1A) 0.346422 0.364166 0.992071 0.028 1 8
H(1B) 0.561719 0.367337 0.995429 0.028 1 8
H(4A) 0.416101 0.443202 0.913367 0.029 1 8
H(4B) 0.308886 0.309246 0.879415 0.028 1 8
H(5A) 0.748625 0.240937 0.83318 0.027 1 8
H(5B) 0.654273 0.11172 0.798249 0.028 1 8
H(2A) 0.550999 0.106105 0.967212 0.026 1 8
H(2B) 0.351534 0.142864 0.946378 0.026 1 8
H(8A) 0.486965 0.20428 0.710587 0.029 1 8
H(8B) 0.609246 0.326657 0.680207 0.028 1 8
H(7A) 0.70764 0.408416 0.763797 0.028 1 8
H(7B) 0.510488 0.449087 0.74707 0.029 1 8
H(1) 0.63898 0.290338 0.917664 0.025 1 8
H(2) 0.824414 0.218471 0.711242 0.025 1 8

loop_
_geom_angle_atom_site_label_1
_geom_angle_atom_site_label_2
_geom_angle_atom_site_label_3
_geom_angle
_geom_angle_site_symmetry_1
_geom_angle_site_symmetry_2
_geom_angle_site_symmetry_3
_geom_angle_publ_flag
O(1) S(1) O(2) 111.85(3) 1_555 1_555 1_555 yes
O(1) S(1) O(3) 111.91(3) 1_555 1_555 1_555 yes
O(1) S(1) C(1) 105.25(2) 1_555 1_555 1_555 yes
O(2) S(1) O(3) 114.92(4) 1_555 1_555 1_555 yes
O(2) S(1) C(1) 106.35(3) 1_555 1_555 1_555 yes
O(3) S(1) C(1) 105.72(3) 1_555 1_555 1_555 yes
C(8) O(4) H(2) 105.68 1_555 1_555 1_555 yes
C(6) N(2) C(5) 108.36(3) 1_555 1_555 1_555 yes
C(6) N(2) C(7) 108.82(4) 1_555 1_555 1_555 yes
C(5) N(2) C(7) 112.29(3) 1_555 1_555 1_555 yes
C(5) C(3) H(3A) 111.74 1_555 1_555 1_555 yes
C(5) C(3) H(3B) 110.22 1_555 1_555 1_555 yes
H(3A) C(3) H(3B) 107.56 1_555 1_555 1_555 yes
N(2) C(6) C(4) 111.82(4) 1_555 1_555 1_555 yes
N(2) C(6) H(6A) 109.77 1_555 1_555 1_555 yes
N(2) C(6) H(6B) 109.29 1_555 1_555 1_555 yes
C(4) C(6) H(6A) 107.91 1_555 1_555 1_555 yes
C(4) C(6) H(6B) 107.27 1_555 1_555 1_555 yes
H(6A) C(6) H(6B) 110.75 1_555 1_555 1_555 yes
S(1) C(1) C(2) 110.67(3) 1_555 1_555 1_555 yes
S(1) C(1) H(1A) 107.05 1_555 1_555 1_555 yes
S(1) C(1) H(1B) 105.61 1_555 1_555 1_555 yes
C(2) C(1) H(1A) 112.47 1_555 1_555 1_555 yes
C(2) C(1) H(1B) 110.29 1_555 1_555 1_555 yes
H(1A) C(1) H(1B) 110.48 1_555 1_555 1_555 yes
C(6) C(4) H(4A) 109.01 1_555 1_555 1_555 yes
C(6) C(4) H(4B) 110.26 1_555 1_555 1_555 yes
H(4A) C(4) H(4B) 111.83 1_555 1_555 1_555 yes
N(2) C(5) C(3) 111.13(3) 1_555 1_555 1_555 yes
N(2) C(5) H(5A) 111.45 1_555 1_555 1_555 yes
N(2) C(5) H(5B) 110.29 1_555 1_555 1_555 yes
C(3) C(5) H(5A) 108.91 1_555 1_555 1_555 yes
C(3) C(5) H(5B) 109.26 1_555 1_555 1_555 yes
H(5A) C(5) H(5B) 105.64 1_555 1_555 1_555 yes
C(1) C(2) H(2A) 110.90 1_555 1_555 1_555 yes
C(1) C(2) H(2B) 112.91 1_555 1_555 1_555 yes
H(2A) C(2) H(2B) 109.87 1_555 1_555 1_555 yes
O(4) C(8) C(7) 114.38(4) 1_555 1_555 1_555 yes
O(4) C(8) H(8A) 108.26 1_555 1_555 1_555 yes
O(4) C(8) H(8B) 111.00 1_555 1_555 1_555 yes
C(7) C(8) H(8A) 109.11 1_555 1_555 1_555 yes
C(7) C(8) H(8B) 107.03 1_555 1_555 1_555 yes
H(8A) C(8) H(8B) 106.77 1_555 1_555 1_555 yes
N(2) C(7) C(8) 114.81(4) 1_555 1_555 1_555 yes
N(2) C(7) H(7A) 111.40 1_555 1_555 1_555 yes
N(2) C(7) H(7B) 106.85 1_555 1_555 1_555 yes
C(8) C(7) H(7A) 109.08 1_555 1_555 1_555 yes
C(8) C(7) H(7B) 108.17 1_555 1_555 1_555 yes
H(7A) C(7) H(7B) 106.11 1_555 1_555 1_555 yes

loop_
_geom_bond_atom_site_label_1
_geom_bond_atom_site_label_2
_geom_bond_distance
_geom_bond_site_symmetry_1
_geom_bond_site_symmetry_2
_geom_bond_publ_flag
S(1) O(1) 1.4729(4) 1_555 1_555 yes
S(1) O(2) 1.4491(5) 1_555 1_555 yes
S(1) O(3) 1.4497(6) 1_555 1_555 yes
S(1) C(1) 1.7833(4) 1_555 1_555 yes
O(4) C(8) 1.4164(7) 1_555 1_555 yes
O(4) H(2) 0.9670 1_555 1_555 yes
N(2) C(6) 1.4691(6) 1_555 1_555 yes
N(2) C(5) 1.4679(6) 1_555 1_555 yes
N(2) C(7) 1.4694(6) 1_555 1_555 yes
N(1) H(1) 1.0090 1_555 1_555 yes
C(3) C(5) 1.5152(6) 1_555 1_555 yes
C(3) H(3A) 1.0920 1_555 1_555 yes
C(3) H(3B) 1.0920 1_555 1_555 yes
C(6) C(4) 1.5125(6) 1_555 1_555 yes
C(6) H(6A) 1.0920 1_555 1_555 yes
C(6) H(6B) 1.0920 1_555 1_555 yes
C(1) C(2) 1.5201(6) 1_555 1_555 yes
C(1) H(1A) 1.0920 1_555 1_555 yes
C(1) H(1B) 1.0920 1_555 1_555 yes
C(4) H(4A) 1.0920 1_555 1_555 yes
C(4) H(4B) 1.0920 1_555 1_555 yes
C(5) H(5A) 1.0920 1_555 1_555 yes
C(5) H(5B) 1.0920 1_555 1_555 yes
C(2) H(2A) 1.0920 1_555 1_555 yes
C(2) H(2B) 1.0920 1_555 1_555 yes
C(8) C(7) 1.5216(6) 1_555 1_555 yes
C(8) H(8A) 1.0920 1_555 1_555 yes
C(8) H(8B) 1.0920 1_555 1_555 yes
C(7) H(7A) 1.0920 1_555 1_555 yes
C(7) H(7B) 1.0920 1_555 1_555 yes
